data_4072999
loop_
_publ_author_name
'Esteruelas, Miguel A.'
'Hern\'andez, Yohar A.'
'L\'opez, Ana M.'
'Oliv\'an, Montserrat'
'O\~nate, Enrique'

_publ_section_title
;
 One-Pot Dehydrogenative Addition of Isopropyl to Alkynes Promoted by
 Osmium:&#x00A0; Formation of \g-(\h3-Allyl)-\a-Alkenylphosphine
 Derivatives Starting from a
 Dihydride&#x2212;Dihydrogen&#x2212;Triisopropylphosphine Complex
;
_journal_issue 9
_journal_name_full Organometallics
_journal_page_first 2193
_journal_paper_doi 10.1021/om070004d
_journal_volume 26
_journal_year 2007
_chemical_formula_sum 'C47 H56 B Os P'
_chemical_formula_weight 852.90
_chemical_name_systematic
; 
 ? 
;
_space_group_IT_number 2
_symmetry_cell_setting triclinic
_symmetry_space_group_name_Hall '-P 1'
_symmetry_space_group_name_H-M 'P -1'
_atom_sites_solution_hydrogens geom
_atom_sites_solution_primary direct
_atom_sites_solution_secondary difmap
_audit_creation_method SHELXL-97
_cell_angle_alpha 87.048(2)
_cell_angle_beta 89.732(2)
_cell_angle_gamma 87.597(2)
_cell_formula_units_Z 2
_cell_length_a 11.2407(16)
_cell_length_b 12.5147(18)
_cell_length_c 13.4682(19)
_cell_measurement_reflns_used 891
_cell_measurement_temperature 100(2)
_cell_measurement_theta_max 27
_cell_measurement_theta_min 3
_cell_volume 1890.4(5)
_computing_cell_refinement 'SAINT+ v. 6.02 (Bruker AXS, 1999)'
_computing_data_collection 'SMART v. 5.625 (Bruker AXS, 2000)'
_computing_data_reduction 'SAINT+ v. 6.02 (Bruker AXS, 1999)'
_computing_molecular_graphics 'XP, SHELXTL v. 6.1 (Bruker, 2000)'
_computing_publication_material 'XCIF, SHELXTL v. 6.1 (Bruker, 2000)'
_computing_structure_refinement 'SHELXL-97 (Sheldrick, 1997)'
_computing_structure_solution 'SHELXS-97 (Sheldrick, 1990)'
_diffrn_ambient_temperature 100(2)
_diffrn_detector_area_resol_mean 8.26
_diffrn_measured_fraction_theta_full 0.990
_diffrn_measured_fraction_theta_max 0.906
_diffrn_measurement_device_type 'Bruker SMART APEX CCD system'
_diffrn_measurement_method '\w rotations with narrow frames'
_diffrn_radiation_monochromator graphite
_diffrn_radiation_source 'normal-focus sealed tube'
_diffrn_radiation_type MoK\a
_diffrn_radiation_wavelength 0.71073
_diffrn_reflns_av_R_equivalents 0.0388
_diffrn_reflns_av_sigmaI/netI 0.0800
_diffrn_reflns_limit_h_max 15
_diffrn_reflns_limit_h_min -14
_diffrn_reflns_limit_k_max 16
_diffrn_reflns_limit_k_min -16
_diffrn_reflns_limit_l_max 18
_diffrn_reflns_limit_l_min -17
_diffrn_reflns_number 23924
_diffrn_reflns_theta_full 27.50
_diffrn_reflns_theta_max 28.94
_diffrn_reflns_theta_min 1.63
_diffrn_standards_decay_% 'no decay'
_exptl_absorpt_coefficient_mu 3.448
_exptl_absorpt_correction_T_max 0.813
_exptl_absorpt_correction_T_min 0.724
_exptl_absorpt_correction_type multi-scan
_exptl_absorpt_process_details
;
Absorption correction performed with SADABS program. This is based on the
method of Blessing: Blessing, R. H., Acta Crystallogr., Sect. A 1995, 51, 33.

SADABS: Area-Detector Absorption Correction. Bruker-AXS 
within SAINT+ package, v. 6.1 (2000).
;
_exptl_crystal_colour colorless
_exptl_crystal_density_diffrn 1.498
_exptl_crystal_density_method 'not measured'
_exptl_crystal_description plate
_exptl_crystal_F_000 868
_exptl_crystal_size_max 0.12
_exptl_crystal_size_mid 0.10
_exptl_crystal_size_min 0.02
_refine_diff_density_max 2.194
_refine_diff_density_min -1.266
_refine_diff_density_rms 0.116
_refine_ls_extinction_method none
_refine_ls_goodness_of_fit_ref 0.856
_refine_ls_hydrogen_treatment mixed
_refine_ls_matrix_type full
_refine_ls_number_parameters 473
_refine_ls_number_reflns 9077
_refine_ls_number_restraints 1
_refine_ls_restrained_S_all 0.856
_refine_ls_R_factor_all 0.0415
_refine_ls_R_factor_gt 0.0315
_refine_ls_shift/su_max 0.008
_refine_ls_shift/su_mean 0.000
_refine_ls_structure_factor_coef Fsqd
_refine_ls_weighting_details 'calc w=1/[\s^2^(Fo^2^)+(0.0130P)^2^+0.0000P] where P=(Fo^2^+2Fc^2^)/3'
_refine_ls_weighting_scheme calc
_refine_ls_wR_factor_gt 0.0517
_refine_ls_wR_factor_ref 0.0535
_reflns_number_gt 7540
_reflns_number_total 9077
_reflns_threshold_expression >2sigma(I)
_cod_data_source_file om070004dsi20070214_020603.cif
_cod_data_source_block mae213as
_cod_database_code 4072999

loop_
_symmetry_equiv_pos_as_xyz
'x, y, z'
'-x, -y, -z'

loop_
_atom_site_label
_atom_site_type_symbol
_atom_site_fract_x
_atom_site_fract_y
_atom_site_fract_z
_atom_site_U_iso_or_equiv
_atom_site_adp_type
_atom_site_occupancy
_atom_site_symmetry_multiplicity
_atom_site_calc_flag
_atom_site_refinement_flags
Os Os 0.803823(14) 0.802758(13) 0.363854(11) 0.01459(4) Uani 1 1 d D
H01 H 0.791(3) 0.6857(11) 0.332(2) 0.029(10) Uiso 1 1 d D
P1 P 0.73422(8) 0.80739(7) 0.19693(6) 0.0162(2) Uani 1 1 d .
B1 B 0.7564(3) 0.5459(3) 0.7515(3) 0.0145(9) Uani 1 1 d .
C1 C 0.6507(3) 0.9108(3) 0.4080(3) 0.0208(8) Uani 1 1 d .
H1 H 0.621(3) 0.952(3) 0.349(2) 0.025 Uiso 1 1 d .
C2 C 0.6200(3) 0.8019(3) 0.4121(3) 0.0197(9) Uani 1 1 d .
H2 H 0.572(3) 0.768(3) 0.369(2) 0.024 Uiso 1 1 d .
C3 C 0.6839(3) 0.7273(3) 0.4734(3) 0.0229(9) Uani 1 1 d .
H3A H 0.714(3) 0.748(3) 0.529(2) 0.028 Uiso 1 1 d .
H3B H 0.671(3) 0.651(3) 0.465(2) 0.028 Uiso 1 1 d .
C4 C 0.6682(3) 0.9761(3) 0.4957(3) 0.0198(8) Uani 1 1 d .
C5 C 0.7118(3) 1.0784(3) 0.4812(3) 0.0267(9) Uani 1 1 d .
H5 H 0.7319 1.1043 0.4160 0.032 Uiso 1 1 calc R
C6 C 0.7262(3) 1.1431(3) 0.5611(3) 0.0307(10) Uani 1 1 d .
H6 H 0.7555 1.2129 0.5504 0.037 Uiso 1 1 calc R
C7 C 0.6975(3) 1.1047(3) 0.6563(3) 0.0289(10) Uani 1 1 d .
H7 H 0.7090 1.1476 0.7113 0.035 Uiso 1 1 calc R
C8 C 0.6532(3) 1.0062(3) 0.6709(3) 0.0300(10) Uani 1 1 d .
H8 H 0.6337 0.9808 0.7364 0.036 Uiso 1 1 calc R
C9 C 0.6357(3) 0.9419(3) 0.5918(3) 0.0234(9) Uani 1 1 d .
H9 H 0.6014 0.8742 0.6032 0.028 Uiso 1 1 calc R
C10 C 0.9487(3) 0.7649(3) 0.4788(3) 0.0255(9) Uani 1 1 d .
H10 H 0.9399 0.7179 0.5358 0.031 Uiso 1 1 calc R
C11 C 0.9212(3) 0.8754(3) 0.4731(3) 0.0223(9) Uani 1 1 d .
H11 H 0.8896 0.9161 0.5254 0.027 Uiso 1 1 calc R
C12 C 0.9488(3) 0.9158(3) 0.3755(3) 0.0240(9) Uani 1 1 d .
H12 H 0.9391 0.9881 0.3508 0.029 Uiso 1 1 calc R
C13 C 0.9933(3) 0.8287(3) 0.3223(3) 0.0253(9) Uani 1 1 d .
H13 H 1.0200 0.8322 0.2552 0.030 Uiso 1 1 calc R
C14 C 0.9916(3) 0.7360(3) 0.3853(3) 0.0286(10) Uani 1 1 d .
H14 H 1.0154 0.6657 0.3677 0.034 Uiso 1 1 calc R
C15 C 0.5896(3) 0.6292(3) 0.2187(3) 0.0250(9) Uani 1 1 d .
H15A H 0.6169 0.6130 0.2871 0.037 Uiso 1 1 calc R
H15B H 0.5646 0.5633 0.1900 0.037 Uiso 1 1 calc R
H15C H 0.5221 0.6814 0.2189 0.037 Uiso 1 1 calc R
C16 C 0.6909(3) 0.6756(3) 0.1567(2) 0.0194(8) Uani 1 1 d .
H16 H 0.6610 0.6870 0.0870 0.023 Uiso 1 1 calc R
C17 C 0.7952(3) 0.5937(3) 0.1543(3) 0.0260(9) Uani 1 1 d .
H17A H 0.7680 0.5270 0.1289 0.039 Uiso 1 1 calc R
H17B H 0.8266 0.5796 0.2217 0.039 Uiso 1 1 calc R
H17C H 0.8580 0.6219 0.1109 0.039 Uiso 1 1 calc R
C18 C 0.8521(3) 0.8421(3) 0.1048(2) 0.0234(9) Uani 1 1 d .
H18 H 0.9194 0.7890 0.1197 0.028 Uiso 1 1 calc R
C19 C 0.8206(4) 0.8283(3) -0.0049(2) 0.0341(11) Uani 1 1 d .
H19A H 0.8919 0.8369 -0.0462 0.051 Uiso 1 1 calc R
H19B H 0.7593 0.8825 -0.0262 0.051 Uiso 1 1 calc R
H19C H 0.7905 0.7567 -0.0120 0.051 Uiso 1 1 calc R
C20 C 0.9049(3) 0.9516(3) 0.1143(3) 0.0303(10) Uani 1 1 d .
H20A H 0.8572 1.0060 0.0755 0.045 Uiso 1 1 calc R
H20B H 0.9869 0.9497 0.0892 0.045 Uiso 1 1 calc R
H20C H 0.9046 0.9694 0.1843 0.045 Uiso 1 1 calc R
C21 C 0.6004(3) 0.8956(3) 0.1693(2) 0.0210(8) Uani 1 1 d .
H21 H 0.5477 0.8871 0.2290 0.025 Uiso 1 1 calc R
C22 C 0.5241(3) 0.8678(3) 0.0804(3) 0.0286(10) Uani 1 1 d .
H22A H 0.5722 0.8718 0.0196 0.043 Uiso 1 1 calc R
H22B H 0.4557 0.9188 0.0736 0.043 Uiso 1 1 calc R
H22C H 0.4958 0.7951 0.0915 0.043 Uiso 1 1 calc R
C23 C 0.6291(3) 1.0148(3) 0.1613(3) 0.0283(9) Uani 1 1 d .
H23A H 0.5555 1.0586 0.1684 0.042 Uiso 1 1 calc R
H23B H 0.6652 1.0318 0.0963 0.042 Uiso 1 1 calc R
H23C H 0.6848 1.0298 0.2140 0.042 Uiso 1 1 calc R
C24 C 0.7980(3) 0.4442(3) 0.8278(2) 0.0149(8) Uani 1 1 d .
C25 C 0.7701(3) 0.3385(3) 0.8130(2) 0.0188(8) Uani 1 1 d .
H25 H 0.7303 0.3236 0.7536 0.023 Uiso 1 1 calc R
C26 C 0.7979(3) 0.2541(3) 0.8814(3) 0.0220(9) Uani 1 1 d .
H26 H 0.7762 0.1836 0.8682 0.026 Uiso 1 1 calc R
C27 C 0.8570(3) 0.2720(3) 0.9683(3) 0.0208(8) Uani 1 1 d .
H27 H 0.8767 0.2147 1.0151 0.025 Uiso 1 1 calc R
C28 C 0.8865(3) 0.3747(3) 0.9855(2) 0.0220(9) Uani 1 1 d .
H28 H 0.9272 0.3887 1.0448 0.026 Uiso 1 1 calc R
C29 C 0.8575(3) 0.4581(3) 0.9173(2) 0.0182(8) Uani 1 1 d .
H29 H 0.8791 0.5282 0.9317 0.022 Uiso 1 1 calc R
C30 C 0.6286(3) 0.5987(3) 0.7903(2) 0.0160(8) Uani 1 1 d .
C31 C 0.5519(3) 0.6605(3) 0.7269(2) 0.0192(8) Uani 1 1 d .
H31 H 0.5736 0.6703 0.6589 0.023 Uiso 1 1 calc R
C32 C 0.4454(3) 0.7083(3) 0.7586(3) 0.0216(8) Uani 1 1 d .
H32 H 0.3968 0.7501 0.7126 0.026 Uiso 1 1 calc R
C33 C 0.4101(3) 0.6953(3) 0.8567(3) 0.0230(9) Uani 1 1 d .
H33 H 0.3372 0.7274 0.8787 0.028 Uiso 1 1 calc R
C34 C 0.4827(3) 0.6347(3) 0.9224(3) 0.0224(9) Uani 1 1 d .
H34 H 0.4600 0.6249 0.9902 0.027 Uiso 1 1 calc R
C35 C 0.5893(3) 0.5879(3) 0.8891(2) 0.0202(9) Uani 1 1 d .
H35 H 0.6378 0.5467 0.9357 0.024 Uiso 1 1 calc R
C36 C 0.7422(3) 0.5027(3) 0.6388(2) 0.0137(7) Uani 1 1 d .
C37 C 0.6371(3) 0.4589(3) 0.6071(2) 0.0173(8) Uani 1 1 d .
H37 H 0.5715 0.4558 0.6518 0.021 Uiso 1 1 calc R
C38 C 0.6246(3) 0.4198(3) 0.5133(2) 0.0205(8) Uani 1 1 d .
H38 H 0.5516 0.3905 0.4954 0.025 Uiso 1 1 calc R
C39 C 0.7173(3) 0.4231(3) 0.4461(2) 0.0213(8) Uani 1 1 d .
H39 H 0.7087 0.3969 0.3816 0.026 Uiso 1 1 calc R
C40 C 0.8228(3) 0.4652(3) 0.4741(2) 0.0199(8) Uani 1 1 d .
H40 H 0.8877 0.4683 0.4288 0.024 Uiso 1 1 calc R
C41 C 0.8341(3) 0.5031(3) 0.5684(2) 0.0173(8) Uani 1 1 d .
H41 H 0.9081 0.5307 0.5862 0.021 Uiso 1 1 calc R
C42 C 0.8576(3) 0.6374(3) 0.7496(2) 0.0149(8) Uani 1 1 d .
C43 C 0.9794(3) 0.6090(3) 0.7505(2) 0.0175(8) Uani 1 1 d .
H43 H 1.0027 0.5350 0.7533 0.021 Uiso 1 1 calc R
C44 C 1.0679(3) 0.6830(3) 0.7476(2) 0.0186(8) Uani 1 1 d .
H44 H 1.1494 0.6594 0.7486 0.022 Uiso 1 1 calc R
C45 C 1.0373(3) 0.7912(3) 0.7434(2) 0.0215(9) Uani 1 1 d .
H45 H 1.0973 0.8425 0.7421 0.026 Uiso 1 1 calc R
C46 C 0.9186(3) 0.8238(3) 0.7412(2) 0.0195(8) Uani 1 1 d .
H46 H 0.8964 0.8980 0.7370 0.023 Uiso 1 1 calc R
C47 C 0.8311(3) 0.7478(3) 0.7450(2) 0.0177(8) Uani 1 1 d .
H47 H 0.7499 0.7721 0.7445 0.021 Uiso 1 1 calc R

loop_
_atom_site_aniso_label
_atom_site_aniso_U_11
_atom_site_aniso_U_22
_atom_site_aniso_U_33
_atom_site_aniso_U_23
_atom_site_aniso_U_13
_atom_site_aniso_U_12
Os 0.01632(8) 0.01466(8) 0.01281(7) -0.00018(5) -0.00030(5) -0.00136(5)
P1 0.0186(5) 0.0160(5) 0.0140(4) 0.0002(4) -0.0002(4) -0.0010(4)
B1 0.016(2) 0.014(2) 0.0136(19) -0.0012(16) -0.0001(16) 0.0004(17)
C1 0.023(2) 0.022(2) 0.0178(19) -0.0009(16) -0.0021(16) -0.0023(17)
C2 0.020(2) 0.024(2) 0.0151(19) -0.0034(16) 0.0008(16) -0.0034(17)
C3 0.020(2) 0.026(2) 0.023(2) -0.0024(18) 0.0017(17) -0.0032(18)
C4 0.017(2) 0.023(2) 0.0190(19) -0.0028(16) -0.0017(16) 0.0036(16)
C5 0.029(2) 0.021(2) 0.029(2) -0.0018(18) -0.0049(18) 0.0043(18)
C6 0.027(2) 0.016(2) 0.050(3) -0.0080(19) -0.013(2) -0.0013(18)
C7 0.028(2) 0.030(2) 0.030(2) -0.0162(19) -0.0115(19) 0.0055(19)
C8 0.032(2) 0.035(3) 0.022(2) -0.0054(19) -0.0038(18) 0.011(2)
C9 0.023(2) 0.020(2) 0.027(2) -0.0043(17) -0.0009(17) 0.0048(17)
C10 0.017(2) 0.032(2) 0.026(2) 0.0080(18) -0.0061(17) -0.0034(18)
C11 0.017(2) 0.026(2) 0.024(2) -0.0035(17) -0.0060(16) -0.0036(17)
C12 0.022(2) 0.025(2) 0.024(2) 0.0048(17) -0.0046(17) -0.0072(18)
C13 0.018(2) 0.035(3) 0.023(2) -0.0030(18) 0.0009(17) -0.0025(18)
C14 0.021(2) 0.028(2) 0.037(2) -0.0082(19) -0.0057(19) 0.0036(18)
C15 0.025(2) 0.022(2) 0.028(2) -0.0001(17) -0.0015(18) -0.0070(17)
C16 0.024(2) 0.018(2) 0.0170(19) -0.0023(15) -0.0015(16) -0.0014(17)
C17 0.028(2) 0.024(2) 0.027(2) -0.0084(17) -0.0010(18) 0.0029(18)
C18 0.024(2) 0.029(2) 0.0177(19) 0.0002(17) 0.0034(16) -0.0069(18)
C19 0.037(3) 0.050(3) 0.015(2) 0.0012(19) 0.0035(18) -0.012(2)
C20 0.035(3) 0.032(3) 0.024(2) 0.0071(18) 0.0024(19) -0.009(2)
C21 0.026(2) 0.021(2) 0.0163(18) -0.0002(16) -0.0023(16) 0.0018(17)
C22 0.032(2) 0.029(2) 0.024(2) 0.0007(18) -0.0104(18) 0.0052(19)
C23 0.038(3) 0.021(2) 0.026(2) 0.0035(17) -0.0078(19) 0.0034(19)
C24 0.0120(18) 0.017(2) 0.0159(17) 0.0011(15) 0.0033(14) -0.0012(15)
C25 0.022(2) 0.021(2) 0.0136(18) -0.0021(15) -0.0018(15) -0.0012(17)
C26 0.028(2) 0.015(2) 0.023(2) -0.0004(16) 0.0028(17) 0.0001(17)
C27 0.023(2) 0.020(2) 0.0180(19) 0.0076(16) 0.0024(16) 0.0034(17)
C28 0.019(2) 0.035(2) 0.0119(18) -0.0010(16) -0.0028(15) -0.0010(18)
C29 0.019(2) 0.019(2) 0.0180(18) -0.0012(15) -0.0013(15) -0.0047(16)
C30 0.0169(19) 0.0132(19) 0.0181(18) -0.0019(15) -0.0009(15) -0.0037(15)
C31 0.020(2) 0.023(2) 0.0146(18) -0.0010(15) 0.0015(15) -0.0036(17)
C32 0.018(2) 0.018(2) 0.029(2) -0.0027(17) -0.0021(17) 0.0000(16)
C33 0.020(2) 0.018(2) 0.032(2) -0.0084(17) 0.0040(18) -0.0014(17)
C34 0.025(2) 0.023(2) 0.0198(19) -0.0071(16) 0.0081(17) -0.0066(17)
C35 0.025(2) 0.018(2) 0.0181(19) -0.0001(16) -0.0024(17) -0.0052(17)
C36 0.0170(19) 0.0101(18) 0.0138(17) 0.0020(14) -0.0007(14) -0.0004(15)
C37 0.0168(19) 0.021(2) 0.0136(17) 0.0011(15) 0.0025(15) -0.0009(16)
C38 0.018(2) 0.021(2) 0.023(2) -0.0033(16) -0.0025(16) -0.0028(16)
C39 0.024(2) 0.024(2) 0.0160(18) -0.0041(16) -0.0026(16) 0.0033(17)
C40 0.017(2) 0.026(2) 0.0172(18) -0.0005(16) 0.0048(15) 0.0005(16)
C41 0.0154(19) 0.017(2) 0.0190(18) 0.0006(15) -0.0045(15) 0.0012(15)
C42 0.021(2) 0.017(2) 0.0059(16) 0.0021(14) 0.0000(14) -0.0022(16)
C43 0.021(2) 0.020(2) 0.0116(17) -0.0004(15) -0.0013(15) -0.0015(16)
C44 0.0157(19) 0.028(2) 0.0122(17) -0.0004(16) -0.0005(15) -0.0035(17)
C45 0.025(2) 0.026(2) 0.0153(18) -0.0037(16) 0.0019(16) -0.0128(18)
C46 0.029(2) 0.015(2) 0.0153(18) -0.0009(15) 0.0022(16) -0.0059(17)
C47 0.017(2) 0.024(2) 0.0119(17) -0.0029(15) 0.0015(15) -0.0001(16)

loop_
_atom_type_symbol
_atom_type_description
_atom_type_scat_dispersion_real
_atom_type_scat_dispersion_imag
_atom_type_scat_source
C C 0.0033 0.0016 'International Tables Vol C Tables 4.2.6.8 and 6.1.1.4'
H H 0.0000 0.0000 'International Tables Vol C Tables 4.2.6.8 and 6.1.1.4'
B B 0.0013 0.0007 'International Tables Vol C Tables 4.2.6.8 and 6.1.1.4'
P P 0.1023 0.0942 'International Tables Vol C Tables 4.2.6.8 and 6.1.1.4'
Os Os -1.2165 7.6030 'International Tables Vol C Tables 4.2.6.8 and 6.1.1.4'

loop_
_geom_angle_atom_site_label_1
_geom_angle_atom_site_label_2
_geom_angle_atom_site_label_3
_geom_angle
C2 Os C3 37.25(13)
C2 Os C12 134.45(14)
C3 Os C12 133.28(14)
C2 Os C13 171.32(14)
C3 Os C13 145.35(14)
C12 Os C13 36.92(12)
C2 Os C11 112.39(13)
C3 Os C11 96.68(14)
C12 Os C11 37.29(12)
C13 Os C11 61.35(13)
C2 Os C1 37.52(13)
C3 Os C1 66.44(14)
C12 Os C1 98.71(14)
C13 Os C1 134.08(14)
C11 Os C1 90.41(13)
C2 Os C14 147.73(14)
C3 Os C14 110.48(15)
C12 Os C14 61.34(14)
C13 Os C14 36.44(13)
C11 Os C14 60.83(13)
C1 Os C14 151.00(13)
C2 Os C10 118.46(13)
C3 Os C10 85.53(14)
C12 Os C10 61.30(13)
C13 Os C10 60.72(13)
C11 Os C10 36.25(12)
C1 Os C10 117.01(13)
C14 Os C10 36.23(12)
C2 Os P1 88.06(10)
C3 Os P1 114.46(10)
C12 Os P1 109.62(9)
C13 Os P1 94.90(10)
C11 Os P1 146.51(10)
C1 Os P1 91.06(9)
C14 Os P1 114.71(10)
C10 Os P1 150.94(10)
C2 Os H01 88.1(11)
C3 Os H01 74.1(11)
C12 Os H01 137.0(12)
C13 Os H01 100.6(11)
C11 Os H01 133.0(12)
C1 Os H01 124.2(12)
C14 Os H01 79.1(12)
C10 Os H01 96.7(11)
P1 Os H01 70.9(11)
C16 P1 C21 103.49(16)
C16 P1 C18 101.71(16)
C21 P1 C18 108.43(17)
C16 P1 Os 113.48(11)
C21 P1 Os 115.83(11)
C18 P1 Os 112.62(12)
C42 B1 C24 109.9(3)
C42 B1 C36 109.2(3)
C24 B1 C36 108.9(3)
C42 B1 C30 109.3(3)
C24 B1 C30 109.2(3)
C36 B1 C30 110.4(3)
C2 C1 C4 125.4(3)
C2 C1 Os 68.3(2)
C4 C1 Os 117.1(2)
C2 C1 H1 114(2)
C4 C1 H1 114(2)
Os C1 H1 108.8(19)
C3 C2 C1 119.8(4)
C3 C2 Os 72.7(2)
C1 C2 Os 74.2(2)
C3 C2 H2 111(2)
C1 C2 H2 128(2)
Os C2 H2 113(2)
C2 C3 Os 70.0(2)
C2 C3 H3A 119(2)
Os C3 H3A 100(2)
C2 C3 H3B 117(2)
Os C3 H3B 115(2)
H3A C3 H3B 120(3)
C5 C4 C9 118.1(3)
C5 C4 C1 119.1(3)
C9 C4 C1 122.6(3)
C4 C5 C6 120.8(4)
C4 C5 H5 119.6
C6 C5 H5 119.6
C7 C6 C5 119.5(4)
C7 C6 H6 120.3
C5 C6 H6 120.3
C8 C7 C6 120.1(4)
C8 C7 H7 119.9
C6 C7 H7 119.9
C7 C8 C9 121.1(4)
C7 C8 H8 119.4
C9 C8 H8 119.4
C8 C9 C4 120.3(4)
C8 C9 H9 119.9
C4 C9 H9 119.9
C11 C10 C14 107.9(3)
C11 C10 Os 70.4(2)
C14 C10 Os 71.2(2)
C11 C10 H10 126.0
C14 C10 H10 126.0
Os C10 H10 124.0
C10 C11 C12 108.2(3)
C10 C11 Os 73.3(2)
C12 C11 Os 70.6(2)
C10 C11 H11 125.9
C12 C11 H11 125.9
Os C11 H11 121.9
C13 C12 C11 107.3(3)
C13 C12 Os 72.3(2)
C11 C12 Os 72.1(2)
C13 C12 H12 126.4
C11 C12 H12 126.4
Os C12 H12 121.0
C14 C13 C12 108.3(3)
C14 C13 Os 72.5(2)
C12 C13 Os 70.8(2)
C14 C13 H13 125.8
C12 C13 H13 125.8
Os C13 H13 122.5
C13 C14 C10 108.3(3)
C13 C14 Os 71.0(2)
C10 C14 Os 72.6(2)
C13 C14 H14 125.8
C10 C14 H14 125.8
Os C14 H14 122.2
C16 C15 H15A 109.5
C16 C15 H15B 109.5
H15A C15 H15B 109.5
C16 C15 H15C 109.5
H15A C15 H15C 109.5
H15B C15 H15C 109.5
C15 C16 C17 109.7(3)
C15 C16 P1 112.9(2)
C17 C16 P1 113.1(2)
C15 C16 H16 106.9
C17 C16 H16 106.9
P1 C16 H16 106.9
C16 C17 H17A 109.5
C16 C17 H17B 109.5
H17A C17 H17B 109.5
C16 C17 H17C 109.5
H17A C17 H17C 109.5
H17B C17 H17C 109.5
C20 C18 C19 109.1(3)
C20 C18 P1 115.5(3)
C19 C18 P1 115.7(3)
C20 C18 H18 105.1
C19 C18 H18 105.1
P1 C18 H18 105.1
C18 C19 H19A 109.5
C18 C19 H19B 109.5
H19A C19 H19B 109.5
C18 C19 H19C 109.5
H19A C19 H19C 109.5
H19B C19 H19C 109.5
C18 C20 H20A 109.5
C18 C20 H20B 109.5
H20A C20 H20B 109.5
C18 C20 H20C 109.5
H20A C20 H20C 109.5
H20B C20 H20C 109.5
C23 C21 C22 110.2(3)
C23 C21 P1 112.4(3)
C22 C21 P1 116.7(2)
C23 C21 H21 105.5
C22 C21 H21 105.5
P1 C21 H21 105.5
C21 C22 H22A 109.5
C21 C22 H22B 109.5
H22A C22 H22B 109.5
C21 C22 H22C 109.5
H22A C22 H22C 109.5
H22B C22 H22C 109.5
C21 C23 H23A 109.5
C21 C23 H23B 109.5
H23A C23 H23B 109.5
C21 C23 H23C 109.5
H23A C23 H23C 109.5
H23B C23 H23C 109.5
C25 C24 C29 114.2(3)
C25 C24 B1 123.3(3)
C29 C24 B1 122.3(3)
C26 C25 C24 123.1(3)
C26 C25 H25 118.5
C24 C25 H25 118.5
C27 C26 C25 120.4(4)
C27 C26 H26 119.8
C25 C26 H26 119.8
C28 C27 C26 118.4(3)
C28 C27 H27 120.8
C26 C27 H27 120.8
C27 C28 C29 120.6(3)
C27 C28 H28 119.7
C29 C28 H28 119.7
C28 C29 C24 123.3(3)
C28 C29 H29 118.4
C24 C29 H29 118.4
C31 C30 C35 114.6(3)
C31 C30 B1 122.2(3)
C35 C30 B1 123.2(3)
C32 C31 C30 123.2(3)
C32 C31 H31 118.4
C30 C31 H31 118.4
C33 C32 C31 120.3(3)
C33 C32 H32 119.9
C31 C32 H32 119.9
C32 C33 C34 118.8(3)
C32 C33 H33 120.6
C34 C33 H33 120.6
C33 C34 C35 119.9(3)
C33 C34 H34 120.0
C35 C34 H34 120.0
C34 C35 C30 123.3(3)
C34 C35 H35 118.4
C30 C35 H35 118.4
C41 C36 C37 114.6(3)
C41 C36 B1 123.4(3)
C37 C36 B1 122.0(3)
C38 C37 C36 122.8(3)
C38 C37 H37 118.6
C36 C37 H37 118.6
C39 C38 C37 120.5(3)
C39 C38 H38 119.7
C37 C38 H38 119.7
C38 C39 C40 118.7(3)
C38 C39 H39 120.7
C40 C39 H39 120.7
C39 C40 C41 120.0(3)
C39 C40 H40 120.0
C41 C40 H40 120.0
C40 C41 C36 123.4(3)
C40 C41 H41 118.3
C36 C41 H41 118.3
C47 C42 C43 114.6(3)
C47 C42 B1 124.0(3)
C43 C42 B1 121.4(3)
C44 C43 C42 123.5(3)
C44 C43 H43 118.2
C42 C43 H43 118.2
C45 C44 C43 119.8(3)
C45 C44 H44 120.1
C43 C44 H44 120.1
C46 C45 C44 119.2(3)
C46 C45 H45 120.4
C44 C45 H45 120.4
C45 C46 C47 120.0(3)
C45 C46 H46 120.0
C47 C46 H46 120.0
C46 C47 C42 122.9(3)
C46 C47 H47 118.5
C42 C47 H47 118.5

loop_
_geom_bond_atom_site_label_1
_geom_bond_atom_site_label_2
_geom_bond_distance
Os C2 2.163(4)
Os C3 2.197(4)
Os C12 2.214(4)
Os C13 2.233(4)
Os C11 2.233(3)
Os C1 2.241(4)
Os C14 2.252(4)
Os C10 2.270(3)
Os P1 2.3809(9)
Os H01 1.561(10)
P1 C16 1.847(3)
P1 C21 1.855(4)
P1 C18 1.861(3)
B1 C42 1.646(5)
B1 C24 1.647(5)
B1 C36 1.649(5)
B1 C30 1.650(5)
C1 C2 1.418(5)
C1 C4 1.489(5)
C1 H1 0.97(3)
C2 C3 1.393(5)
C2 H2 0.92(3)
C3 H3A 0.87(3)
C3 H3B 0.98(3)
C4 C5 1.394(5)
C4 C9 1.395(5)
C5 C6 1.394(5)
C5 H5 0.9500
C6 C7 1.388(5)
C6 H6 0.9500
C7 C8 1.353(5)
C7 H7 0.9500
C8 C9 1.388(5)
C8 H8 0.9500
C9 H9 0.9500
C10 C11 1.402(5)
C10 C14 1.406(5)
C10 H10 0.9500
C11 C12 1.422(5)
C11 H11 0.9500
C12 C13 1.408(5)
C12 H12 0.9500
C13 C14 1.402(5)
C13 H13 0.9500
C14 H14 0.9500
C15 C16 1.526(4)
C15 H15A 0.9800
C15 H15B 0.9800
C15 H15C 0.9800
C16 C17 1.526(5)
C16 H16 1.0000
C17 H17A 0.9800
C17 H17B 0.9800
C17 H17C 0.9800
C18 C20 1.528(5)
C18 C19 1.541(4)
C18 H18 1.0000
C19 H19A 0.9800
C19 H19B 0.9800
C19 H19C 0.9800
C20 H20A 0.9800
C20 H20B 0.9800
C20 H20C 0.9800
C21 C23 1.538(5)
C21 C22 1.539(4)
C21 H21 1.0000
C22 H22A 0.9800
C22 H22B 0.9800
C22 H22C 0.9800
C23 H23A 0.9800
C23 H23B 0.9800
C23 H23C 0.9800
C24 C25 1.396(4)
C24 C29 1.403(4)
C25 C26 1.392(5)
C25 H25 0.9500
C26 C27 1.382(5)
C26 H26 0.9500
C27 C28 1.371(5)
C27 H27 0.9500
C28 C29 1.384(5)
C28 H28 0.9500
C29 H29 0.9500
C30 C31 1.397(4)
C30 C35 1.402(4)
C31 C32 1.391(4)
C31 H31 0.9500
C32 C33 1.382(5)
C32 H32 0.9500
C33 C34 1.382(5)
C33 H33 0.9500
C34 C35 1.394(5)
C34 H34 0.9500
C35 H35 0.9500
C36 C41 1.398(4)
C36 C37 1.401(4)
C37 C38 1.388(4)
C37 H37 0.9500
C38 C39 1.378(4)
C38 H38 0.9500
C39 C40 1.380(5)
C39 H39 0.9500
C40 C41 1.386(4)
C40 H40 0.9500
C41 H41 0.9500
C42 C47 1.400(5)
C42 C43 1.400(4)
C43 C44 1.387(4)
C43 H43 0.9500
C44 C45 1.382(5)
C44 H44 0.9500
C45 C46 1.379(5)
C45 H45 0.9500
C46 C47 1.396(4)
C46 H46 0.9500
C47 H47 0.9500
